data_7702357
loop_
_publ_author_name
'Mann, Karen L. V.'
'Psillakis, Elefteria'
'Jeffery, John C.'
'Rees, Leigh H.'
'Harden, Nicholas M.'
'McCleverty, Jon A.'
'Ward, Michael D.'
'Gatteschi, Dante'
'Totti, Federico'
'Mabbs,, Frank E.'
'McInnes, Eric J. L.'
'Riedi, Peter C.'
'Smith, Graham M.'

_publ_section_title
;
 Tetranuclear grid-like copper(II) complexes with pyrazolate bridges:
 syntheses, structures, magnetic and EPR spectroscopic properties
;
_journal_issue 3
_journal_name_full 'Journal of the Chemical Society, Dalton Transactions'
_journal_page_first 339
_journal_paper_doi 10.1039/a807599i
_journal_year 1999
_chemical_formula_sum 'C82 H106 Cu4 F24 N26 O10 P4'
_chemical_formula_weight 2449.97
_space_group_IT_number 14
_space_group_name_Hall '-P 2yn'
_space_group_name_H-M_alt 'P 1 21/n 1'
_symmetry_cell_setting monoclinic
_symmetry_space_group_name_H-M 'P 1 21/n 1'
_atom_sites_solution_hydrogens geom
_atom_sites_solution_primary direct
_atom_sites_solution_secondary difmap
_audit_creation_method SHELXL
_cell_angle_alpha 90.0
_cell_angle_beta 91.441(10)
_cell_angle_gamma 90.0
_cell_formula_units_Z 4
_cell_length_a 19.567(2)
_cell_length_b 26.313(3)
_cell_length_c 20.033(3)
_cell_measurement_temperature 173(2)
_cell_volume 10311(2)
_computing_cell_refinement 'SAINT (Siemens 1995b)'
_computing_data_collection 'SMART (Siemens 1995b)'
_computing_data_reduction 'SAINT (Siemens 1995b)'
_computing_molecular_graphics 'SHELXTL (Siemens 1995a)'
_computing_publication_material 'SHELXTL (Siemens 1995a)'
_computing_structure_refinement 'SHELXTL (Siemens 1995a)'
_computing_structure_solution 'SHELXTL (Siemens 1995a)'
_diffrn_ambient_temperature 173(2)
_diffrn_measurement_device 'Siemens SMART Area Detector'
_diffrn_measurement_method '\w rotation with narrow frames (0.3 degrees)'
_diffrn_radiation_monochromator graphite
_diffrn_radiation_source 'fine-focus sealed tube'
_diffrn_radiation_type MoK\a
_diffrn_radiation_wavelength 0.71073
_diffrn_reflns_av_R_equivalents 0.0793
_diffrn_reflns_av_sigmaI/netI 0.1153
_diffrn_reflns_limit_h_max 22
_diffrn_reflns_limit_h_min -25
_diffrn_reflns_limit_k_max 33
_diffrn_reflns_limit_k_min -32
_diffrn_reflns_limit_l_max 25
_diffrn_reflns_limit_l_min -14
_diffrn_reflns_number 63226
_diffrn_reflns_theta_max 27.48
_diffrn_reflns_theta_min 1.63
_exptl_absorpt_coefficient_mu 0.987
_exptl_absorpt_correction_type '? Empirical, pseudo-azimuthal scan (SADABS)'
_exptl_crystal_colour green
_exptl_crystal_density_diffrn 1.578
_exptl_crystal_description needle
_exptl_crystal_F_000 5008
_exptl_crystal_size_max 0.70
_exptl_crystal_size_mid 0.15
_exptl_crystal_size_min 0.10
_refine_diff_density_max 1.005
_refine_diff_density_min -0.757
_refine_diff_density_rms 0.096
_refine_ls_extinction_method none
_refine_ls_goodness_of_fit_all 1.040
_refine_ls_goodness_of_fit_obs 1.214
_refine_ls_matrix_type fullcycle
_refine_ls_number_parameters 1445
_refine_ls_number_reflns 23223
_refine_ls_number_restraints 0
_refine_ls_restrained_S_all 1.040
_refine_ls_restrained_S_obs 1.214
_refine_ls_R_factor_all 0.1739
_refine_ls_R_factor_obs 0.0792
_refine_ls_shift/esd_max -2.414
_refine_ls_shift/esd_mean 0.030
_refine_ls_structure_factor_coef Fsqd
_refine_ls_weighting_details 'w=1/[\s^2^(Fo^2^)+(0.0641P)^2^+21.6564P] where P=(Fo^2^+2Fc^2^)/3'
_refine_ls_weighting_scheme calc
_refine_ls_wR_factor_all 0.2000
_refine_ls_wR_factor_obs 0.1606
_reflns_number_observed 11581
_reflns_number_total 23223
_reflns_observed_criterion >2sigma(I)
_cod_data_source_file 807599i.txt
_cod_data_source_block /tintin3/people/elia/zoa/zoa
_cod_depositor_comments
;
The following automatic conversions were performed:

data item '_refine_ls_weighting_scheme' value 'calc
w=1/[\s^2^(Fo^2^)+(0.0641P)^2^+21.6564P] where P=(Fo^2^+2Fc^2^)/3'
was changed to 'calc'. A new data item '_refine_ls_weighting_details'
was created with the value set to
'w=1/[\s^2^(Fo^2^)+(0.0641P)^2^+21.6564P] where P=(Fo^2^+2Fc^2^)/3'.

Automatic conversion script
Id: cif_fix_values 6909 2019-04-08 15:41:33Z antanas 
;
_cod_original_cell_volume 10310.8(25)
_cod_original_sg_symbol_H-M P2(1)/n
_cod_database_code 7702357

loop_
_symmetry_equiv_pos_as_xyz
'x, y, z'
'-x+1/2, y+1/2, -z+1/2'
'-x, -y, -z'
'x-1/2, -y-1/2, z-1/2'

loop_
_atom_site_aniso_label
_atom_site_aniso_U_11
_atom_site_aniso_U_22
_atom_site_aniso_U_33
_atom_site_aniso_U_23
_atom_site_aniso_U_13
_atom_site_aniso_U_12
Cu1 0.0266(4) 0.0420(4) 0.0283(4) 0.0066(4) 0.0016(3) -0.0023(3)
Cu2 0.0282(4) 0.0353(4) 0.0267(4) -0.0012(3) 0.0030(3) 0.0020(3)
Cu3 0.0265(4) 0.0405(4) 0.0278(4) 0.0012(4) 0.0009(3) -0.0004(3)
Cu4 0.0280(4) 0.0332(4) 0.0297(4) 0.0033(3) 0.0024(3) 0.0018(3)
N11 0.025(2) 0.032(3) 0.034(3) 0.006(2) 0.003(2) 0.000(2)
N12 0.030(2) 0.032(2) 0.023(3) 0.001(2) 0.004(2) 0.002(2)
C13 0.037(3) 0.038(3) 0.022(3) 0.000(3) 0.003(3) 0.006(3)
C14 0.032(3) 0.033(3) 0.023(3) 0.011(3) 0.007(2) 0.004(2)
C15 0.025(3) 0.036(3) 0.029(3) 0.003(3) 0.010(2) 0.003(2)
N21 0.030(3) 0.045(3) 0.031(3) 0.002(3) 0.003(2) -0.004(2)
C22 0.024(3) 0.036(3) 0.036(4) 0.004(3) 0.007(3) -0.005(2)
C23 0.041(4) 0.043(4) 0.039(4) 0.001(3) 0.008(3) -0.005(3)
C24 0.057(5) 0.045(4) 0.072(6) -0.007(4) 0.012(4) -0.019(3)
C25 0.057(5) 0.067(5) 0.050(5) -0.010(4) -0.003(4) -0.021(4)
C26 0.036(3) 0.052(4) 0.037(4) 0.002(3) -0.001(3) -0.022(3)
N31 0.030(3) 0.057(3) 0.033(3) 0.006(3) 0.001(2) -0.007(2)
C32 0.029(3) 0.075(5) 0.030(4) 0.000(4) 0.001(3) -0.018(3)
C33 0.062(5) 0.077(6) 0.050(5) -0.007(5) -0.007(4) -0.023(4)
C34 0.057(5) 0.114(7) 0.032(4) 0.012(5) -0.014(4) -0.012(5)
C35 0.043(4) 0.080(6) 0.042(5) 0.015(4) -0.007(3) -0.005(4)
C36 0.030(3) 0.075(5) 0.039(4) 0.020(4) 0.004(3) -0.001(3)
N41 0.026(2) 0.038(3) 0.026(3) 0.002(2) 0.005(2) -0.002(2)
N42 0.030(3) 0.038(3) 0.027(3) -0.001(2) 0.008(2) -0.004(2)
C43 0.030(3) 0.045(4) 0.038(4) -0.007(3) 0.001(3) -0.005(3)
C44 0.033(3) 0.041(4) 0.039(4) -0.011(3) 0.011(3) -0.006(3)
C45 0.024(3) 0.038(3) 0.035(4) 0.001(3) 0.009(3) -0.004(2)
N51 0.029(3) 0.033(3) 0.037(3) 0.001(2) 0.010(2) 0.002(2)
C52 0.029(3) 0.037(3) 0.040(4) 0.003(3) 0.010(3) -0.005(3)
C53 0.053(4) 0.031(3) 0.044(4) -0.001(3) 0.016(3) -0.002(3)
C54 0.069(5) 0.033(4) 0.063(6) 0.007(4) 0.015(4) 0.005(3)
C55 0.070(5) 0.047(4) 0.037(4) 0.014(4) 0.011(4) 0.008(4)
C56 0.040(3) 0.042(4) 0.030(4) 0.006(3) 0.009(3) 0.003(3)
N61 0.024(2) 0.046(3) 0.030(3) -0.001(3) 0.005(2) 0.002(2)
C62 0.034(3) 0.051(4) 0.029(4) 0.004(3) 0.008(3) 0.007(3)
C63 0.060(4) 0.060(5) 0.029(4) 0.005(4) 0.005(3) 0.012(4)
C64 0.056(4) 0.071(5) 0.027(4) -0.007(4) -0.001(3) 0.012(4)
C65 0.039(4) 0.059(4) 0.027(4) -0.007(3) 0.007(3) 0.007(3)
C66 0.034(3) 0.051(4) 0.033(4) -0.007(3) 0.001(3) 0.003(3)
N71 0.027(3) 0.037(3) 0.026(3) -0.001(2) 0.000(2) 0.003(2)
N72 0.030(2) 0.036(3) 0.025(3) 0.006(2) 0.001(2) 0.004(2)
C73 0.030(3) 0.043(4) 0.037(4) -0.003(3) -0.001(3) 0.004(3)
C74 0.033(3) 0.039(3) 0.030(4) -0.006(3) -0.001(3) 0.007(3)
C75 0.038(3) 0.035(3) 0.024(3) 0.001(3) -0.002(3) 0.004(3)
N81 0.041(3) 0.032(3) 0.026(3) 0.006(2) 0.001(2) -0.002(2)
C82 0.044(4) 0.033(3) 0.020(3) 0.002(3) -0.003(3) 0.000(3)
C83 0.052(4) 0.034(3) 0.038(4) -0.001(3) -0.004(3) 0.006(3)
C84 0.063(5) 0.031(3) 0.055(5) 0.005(3) -0.003(4) -0.001(3)
C85 0.049(4) 0.046(4) 0.053(5) 0.007(4) -0.001(3) -0.011(3)
C86 0.037(3) 0.043(4) 0.032(4) 0.007(3) -0.002(3) -0.001(3)
N91 0.027(3) 0.042(3) 0.030(3) 0.004(2) -0.001(2) 0.000(2)
C92 0.037(3) 0.047(4) 0.028(4) 0.008(3) -0.005(3) -0.003(3)
C93 0.043(4) 0.054(4) 0.058(5) 0.005(4) 0.003(4) -0.011(3)
C94 0.040(4) 0.069(5) 0.052(5) 0.008(4) 0.012(3) -0.008(4)
C95 0.032(3) 0.071(5) 0.047(4) 0.006(4) 0.008(3) 0.011(3)
C96 0.035(3) 0.049(4) 0.037(4) 0.006(3) 0.001(3) 0.003(3)
N101 0.028(3) 0.038(3) 0.033(3) 0.003(2) 0.001(2) 0.004(2)
N102 0.026(2) 0.041(3) 0.034(3) 0.010(2) 0.001(2) -0.001(2)
C103 0.030(3) 0.048(4) 0.041(4) 0.008(3) 0.003(3) -0.004(3)
C104 0.037(4) 0.041(4) 0.048(4) 0.014(3) -0.003(3) -0.009(3)
C105 0.039(3) 0.043(4) 0.027(4) 0.003(3) -0.004(3) 0.000(3)
N111 0.034(3) 0.041(3) 0.028(3) -0.001(2) 0.001(2) 0.002(2)
C112 0.039(4) 0.047(4) 0.030(4) 0.005(3) -0.003(3) 0.003(3)
C113 0.055(4) 0.036(4) 0.046(4) 0.005(3) -0.004(3) -0.001(3)
C114 0.055(4) 0.042(4) 0.040(4) 0.000(3) 0.000(3) 0.013(3)
C115 0.040(4) 0.050(4) 0.045(4) -0.003(3) -0.004(3) 0.014(3)
C116 0.034(3) 0.049(4) 0.021(3) -0.004(3) -0.002(3) 0.007(3)
N121 0.030(3) 0.051(3) 0.025(3) -0.007(3) -0.002(2) 0.001(2)
C122 0.033(3) 0.048(4) 0.029(4) -0.009(3) -0.003(3) 0.001(3)
C123 0.040(4) 0.058(4) 0.044(4) -0.015(4) 0.003(3) 0.016(3)
C124 0.030(3) 0.073(5) 0.055(5) -0.012(4) 0.010(3) -0.008(3)
C125 0.034(4) 0.058(4) 0.038(4) -0.008(3) 0.002(3) -0.006(3)
C126 0.034(3) 0.052(4) 0.028(4) 0.000(3) 0.003(3) -0.002(3)
O1 0.030(2) 0.057(3) 0.042(3) 0.003(2) 0.010(2) -0.003(2)
N1 0.034(3) 0.052(3) 0.042(3) -0.001(3) 0.008(2) -0.002(2)
C1 0.033(3) 0.050(4) 0.042(4) 0.011(3) 0.000(3) -0.010(3)
C10 0.053(5) 0.073(6) 0.128(9) -0.028(6) 0.038(5) -0.005(4)
C11 0.042(4) 0.054(4) 0.059(5) 0.004(4) 0.017(3) -0.012(3)
O2 0.031(2) 0.053(3) 0.040(3) -0.007(2) 0.008(2) -0.002(2)
N2 0.031(3) 0.094(5) 0.052(4) 0.021(4) 0.008(3) -0.005(3)
C2 0.035(4) 0.079(5) 0.042(4) 0.010(4) 0.001(3) 0.004(4)
C20 0.055(6) 0.144(9) 0.147(11) 0.080(8) 0.013(6) -0.021(6)
C21 0.042(5) 0.125(8) 0.064(6) -0.036(6) 0.008(4) 0.002(5)
O3 0.042(2) 0.056(3) 0.030(3) 0.001(2) -0.006(2) -0.002(2)
N3 0.037(3) 0.061(4) 0.033(3) 0.001(3) 0.000(2) 0.005(3)
C3 0.031(3) 0.057(4) 0.028(4) -0.010(3) 0.003(3) -0.003(3)
C30 0.056(5) 0.083(6) 0.046(5) -0.019(4) -0.003(4) -0.009(4)
C31 0.060(5) 0.096(6) 0.036(4) 0.009(4) 0.004(4) 0.024(4)
O4 0.042(2) 0.046(2) 0.025(2) 0.001(2) -0.004(2) 0.004(2)
N4 0.040(3) 0.047(3) 0.027(3) 0.000(3) -0.003(2) 0.000(2)
C4 0.035(3) 0.040(3) 0.033(4) 0.003(3) -0.004(3) 0.002(3)
C40 0.096(6) 0.069(5) 0.033(4) -0.007(4) -0.014(4) -0.015(4)
C41 0.046(4) 0.063(5) 0.038(4) 0.008(4) -0.002(3) 0.010(3)
P1 0.0607(12) 0.0434(10) 0.0416(12) 0.0068(9) -0.0022(9) 0.0017(9)
F11 0.100(4) 0.072(3) 0.091(4) 0.020(3) -0.044(3) -0.027(3)
F12 0.102(4) 0.077(3) 0.076(4) 0.022(3) -0.024(3) 0.021(3)
F13 0.099(3) 0.052(2) 0.071(3) 0.001(2) -0.012(3) -0.014(2)
F14 0.090(3) 0.057(3) 0.106(4) 0.012(3) -0.037(3) 0.004(2)
F15 0.140(5) 0.130(5) 0.070(4) 0.018(4) 0.050(4) 0.002(4)
F16 0.132(4) 0.077(3) 0.078(4) -0.019(3) 0.041(3) -0.007(3)
P2 0.0360(9) 0.0572(11) 0.0281(9) -0.0023(9) 0.0014(7) 0.0046(8)
F21 0.041(2) 0.098(3) 0.034(2) 0.003(2) 0.008(2) -0.006(2)
F22 0.040(2) 0.101(3) 0.035(2) 0.007(2) -0.007(2) 0.002(2)
F23 0.043(2) 0.103(3) 0.037(2) -0.003(2) 0.008(2) 0.008(2)
F24 0.040(2) 0.080(3) 0.041(2) 0.002(2) -0.006(2) 0.003(2)
F25 0.061(3) 0.054(2) 0.069(3) 0.003(2) 0.002(2) 0.009(2)
F26 0.084(3) 0.060(3) 0.066(3) -0.009(2) -0.004(2) 0.001(2)
P3 0.200(4) 0.071(2) 0.062(2) 0.005(2) 0.011(2) -0.038(2)
F31 0.144(9) 0.090(9) 0.106(8) 0.009(6) -0.005(6) -0.032(6)
F31' 0.021(10) 0.130(34) 0.259(38) -0.037(29) -0.025(14) -0.019(12)
F32 0.318(27) 0.175(16) 0.143(12) 0.000(12) 0.048(15) -0.165(18)
F32' 0.161(37) 0.105(24) 0.166(34) -0.017(22) 0.089(33) -0.040(26)
F33 0.299(32) 0.156(19) 0.119(15) 0.077(14) 0.042(20) 0.092(21)
F33' 0.183(37) 0.174(38) 0.114(23) -0.016(24) -0.041(24) 0.117(29)
F34 0.440(34) 0.079(7) 0.053(7) 0.008(6) -0.009(14) -0.045(14)
F34' 0.193(33) 0.164(29) 0.061(21) -0.051(19) 0.033(19) -0.001(23)
F35 0.137(6) 0.119(5) 0.173(7) 0.009(5) 0.048(5) -0.022(4)
F36 0.164(6) 0.182(7) 0.080(5) -0.032(5) 0.029(4) -0.031(5)
P4 0.0525(11) 0.0468(11) 0.0580(14) 0.0042(10) -0.0086(10) 0.0045(9)
F41 0.101(12) 0.032(6) 0.132(17) 0.014(7) 0.031(11) 0.007(6)
F41' 0.113(12) 0.093(13) 0.081(10) 0.058(9) 0.024(8) 0.047(11)
F42 0.090(10) 0.117(15) 0.227(22) -0.048(15) -0.097(12) 0.002(11)
F42' 0.109(12) 0.125(17) 0.075(9) -0.021(10) 0.012(8) -0.053(12)
F43 0.166(25) 0.030(7) 0.251(36) 0.016(13) 0.061(21) 0.002(11)
F43' 0.171(21) 0.120(20) 0.061(9) 0.046(11) -0.003(10) 0.069(15)
F44 0.064(11) 0.112(17) 0.196(21) -0.049(15) -0.066(12) 0.035(12)
F44' 0.090(14) 0.144(19) 0.131(15) -0.070(15) 0.043(12) -0.064(14)
F45 0.102(4) 0.086(4) 0.107(5) -0.006(3) 0.042(3) 0.010(3)
F46 0.127(5) 0.127(5) 0.078(4) -0.026(4) 0.018(3) 0.015(4)
C131 0.149(14) 0.126(12) 0.176(17) -0.065(14) 0.086(14) -0.017(10)
O131 0.075(5) 0.211(11) 0.136(8) -0.068(8) 0.001(6) 0.004(5)
N131 0.142(8) 0.058(5) 0.083(7) 0.006(5) 0.038(6) 0.020(5)
C132 0.129(10) 0.105(9) 0.133(11) -0.002(8) 0.007(8) -0.037(7)
C133 0.865(63) 0.245(22) 0.156(18) 0.132(17) 0.182(28) 0.354(33)
N141 0.139(8) 0.084(6) 0.071(6) 0.010(5) 0.015(5) 0.026(5)
O141 0.193(9) 0.122(7) 0.132(8) 0.057(6) -0.038(7) -0.006(6)
C141 0.107(9) 0.159(13) 0.085(9) -0.006(9) 0.010(7) 0.018(9)
C142 0.315(24) 0.205(17) 0.180(17) 0.141(15) 0.023(16) 0.004(16)
C143 0.226(16) 0.158(13) 0.110(11) -0.029(10) 0.044(11) 0.027(11)
N151 0.046(4) 0.087(5) 0.140(8) -0.078(5) 0.006(4) 0.004(4)
O151 0.055(4) 0.095(4) 0.090(5) 0.009(4) 0.009(3) 0.001(3)
C151 0.099(8) 0.061(6) 0.182(14) -0.007(7) 0.038(9) -0.007(6)
C152 0.143(10) 0.101(8) 0.083(8) -0.015(7) 0.047(7) -0.007(7)
C153 0.142(12) 0.155(12) 0.166(14) -0.050(11) -0.018(11) 0.041(9)
N161 0.066(6) 0.114(7) 0.156(10) 0.014(7) 0.002(6) 0.000(5)
C161 0.100(11) 0.216(18) 0.173(17) -0.104(15) -0.018(11) 0.001(11)
O161 0.187(10) 0.249(13) 0.116(8) -0.008(9) -0.014(8) 0.087(9)
C162 0.169(17) 0.642(50) 0.151(17) 0.018(23) 0.103(15) -0.019(22)
C163 0.233(19) 0.099(10) 0.255(22) 0.024(12) -0.082(17) -0.004(10)
N171 0.068(4) 0.052(4) 0.064(5) -0.004(4) 0.005(4) -0.004(3)
O171 0.086(5) 0.122(6) 0.110(6) -0.013(5) 0.004(4) 0.043(4)
C171 0.105(8) 0.080(7) 0.064(7) -0.012(5) 0.002(6) -0.007(6)
C172 0.082(7) 0.099(7) 0.107(9) 0.031(7) 0.003(6) -0.004(6)
C173 0.137(9) 0.093(7) 0.056(6) 0.007(6) -0.014(6) -0.007(6)
N181 0.070(5) 0.100(6) 0.100(7) -0.019(5) -0.004(5) 0.004(4)
C181 0.102(8) 0.090(7) 0.070(7) -0.012(6) 0.046(6) -0.004(6)
O181 0.267(19) 0.299(21) 0.571(37) -0.097(23) 0.078(20) -0.010(16)
C182 0.169(13) 0.117(10) 0.223(18) -0.045(11) 0.001(12) 0.056(9)
C183 0.077(8) 0.642(36) 0.037(6) 0.035(12) 0.005(5) -0.169(14)

loop_
_atom_site_label
_atom_site_type_symbol
_atom_site_fract_x
_atom_site_fract_y
_atom_site_fract_z
_atom_site_U_iso_or_equiv
_atom_site_thermal_displace_type
_atom_site_occupancy
_atom_site_calc_flag
_atom_site_refinement_flags
Cu1 Cu 0.04538(3) 0.27798(3) 0.74865(4) 0.0323(2) Uani 1 d .
Cu2 Cu 0.18108(3) 0.28159(3) 0.55170(4) 0.0301(2) Uani 1 d .
Cu3 Cu 0.22029(3) 0.21761(3) 0.72149(4) 0.0316(2) Uani 1 d .
Cu4 Cu 0.01542(3) 0.20398(3) 0.58228(4) 0.0303(2) Uani 1 d .
N11 N 0.0281(2) 0.2998(2) 0.6540(2) 0.0300(11) Uani 1 d .
N12 N 0.0188(2) 0.2775(2) 0.5930(2) 0.0282(10) Uani 1 d .
C13 C 0.0063(3) 0.3146(2) 0.5476(3) 0.0325(14) Uani 1 d .
H13 H -0.0023(3) 0.3094(2) 0.5012(3) 0.039 Uiso 1 calc R
C14 C 0.0080(3) 0.3613(2) 0.5792(3) 0.0291(13) Uani 1 d .
H14 H 0.0010(3) 0.3937(2) 0.5593(3) 0.035 Uiso 1 calc R
C15 C 0.0218(3) 0.3511(2) 0.6455(3) 0.0298(13) Uani 1 d .
N21 N 0.0484(2) 0.3519(2) 0.7593(3) 0.0352(12) Uani 1 d .
C22 C 0.0366(3) 0.3814(2) 0.7048(3) 0.0318(14) Uani 1 d .
C23 C 0.0421(3) 0.4335(2) 0.7092(3) 0.041(2) Uani 1 d .
H23 H 0.0327(3) 0.4546(2) 0.6715(3) 0.049 Uiso 1 calc R
C24 C 0.0618(4) 0.4542(3) 0.7703(4) 0.058(2) Uani 1 d .
H24 H 0.0656(4) 0.4901(3) 0.7748(4) 0.070 Uiso 1 calc R
C25 C 0.0763(4) 0.4231(3) 0.8257(4) 0.058(2) Uani 1 d .
H25 H 0.0902(4) 0.4374(3) 0.8674(4) 0.070 Uiso 1 calc R
C26 C 0.0698(3) 0.3708(3) 0.8182(3) 0.042(2) Uani 1 d .
N31 N 0.0796(2) 0.2832(2) 0.8459(3) 0.0400(13) Uani 1 d .
C32 C 0.0860(3) 0.3311(3) 0.8683(3) 0.045(2) Uani 1 d .
C33 C 0.1076(4) 0.3409(3) 0.9331(4) 0.063(2) Uani 1 d .
H33 H 0.1135(4) 0.3747(3) 0.9487(4) 0.076 Uiso 1 calc R
C34 C 0.1208(4) 0.2992(4) 0.9753(4) 0.068(2) Uani 1 d .
H34 H 0.1342(4) 0.3048(4) 1.0207(4) 0.081 Uiso 1 calc R
C35 C 0.1145(3) 0.2514(3) 0.9520(4) 0.055(2) Uani 1 d .
H35 H 0.1244(3) 0.2230(3) 0.9799(4) 0.066 Uiso 1 calc R
C36 C 0.0934(3) 0.2448(3) 0.8869(3) 0.048(2) Uani 1 d .
H36 H 0.0884(3) 0.2112(3) 0.8704(3) 0.057 Uiso 1 calc R
N41 N 0.1934(2) 0.3093(2) 0.6448(2) 0.0299(11) Uani 1 d .
N42 N 0.2048(2) 0.2901(2) 0.7073(2) 0.0315(11) Uani 1 d .
C43 C 0.2161(3) 0.3299(2) 0.7483(3) 0.0377(15) Uani 1 d .
H43 H 0.2265(3) 0.3270(2) 0.7947(3) 0.045 Uiso 1 calc R
C44 C 0.2107(3) 0.3750(2) 0.7147(3) 0.038(2) Uani 1 d .
H44 H 0.2158(3) 0.4085(2) 0.7319(3) 0.045 Uiso 1 calc R
C45 C 0.1961(3) 0.3602(2) 0.6493(3) 0.0324(14) Uani 1 d .
N51 N 0.1727(2) 0.3544(2) 0.5346(3) 0.0329(12) Uani 1 d .
C52 C 0.1800(3) 0.3870(2) 0.5859(3) 0.0351(14) Uani 1 d .
C53 C 0.1676(3) 0.4384(2) 0.5771(4) 0.042(2) Uani 1 d .
H53 H 0.1730(3) 0.4617(2) 0.6131(4) 0.051 Uiso 1 calc R
C54 C 0.1471(4) 0.4547(3) 0.5140(4) 0.055(2) Uani 1 d .
H54 H 0.1383(4) 0.4898(3) 0.5066(4) 0.066 Uiso 1 calc R
C55 C 0.1393(4) 0.4210(3) 0.4619(4) 0.051(2) Uani 1 d .
H55 H 0.1254(4) 0.4326(3) 0.4188(4) 0.061 Uiso 1 calc R
C56 C 0.1519(3) 0.3701(2) 0.4730(3) 0.0372(15) Uani 1 d .
N61 N 0.1476(2) 0.2806(2) 0.4540(2) 0.0336(11) Uani 1 d .
C62 C 0.1413(3) 0.3270(2) 0.4259(3) 0.0380(15) Uani 1 d .
C63 C 0.1254(3) 0.3325(3) 0.3580(3) 0.049(2) Uani 1 d .
H63 H 0.1223(3) 0.3654(3) 0.3386(3) 0.059 Uiso 1 calc R
C64 C 0.1144(3) 0.2899(3) 0.3197(3) 0.051(2) Uani 1 d .
H64 H 0.1031(3) 0.2932(3) 0.2735(3) 0.061 Uiso 1 calc R
C65 C 0.1196(3) 0.2428(3) 0.3481(3) 0.042(2) Uani 1 d .
H65 H 0.1128(3) 0.2130(3) 0.3219(3) 0.050 Uiso 1 calc R
C66 C 0.1353(3) 0.2394(3) 0.4164(3) 0.040(2) Uani 1 d .
H66 H 0.1372(3) 0.2068(3) 0.4368(3) 0.047 Uiso 1 calc R
N71 N 0.1138(2) 0.1845(2) 0.5707(2) 0.0302(11) Uani 1 d .
N72 N 0.1753(2) 0.2082(2) 0.5649(2) 0.0301(11) Uani 1 d .
C73 C 0.2237(3) 0.1721(2) 0.5571(3) 0.0363(15) Uani 1 d .
H73 H 0.2710(3) 0.1786(2) 0.5517(3) 0.044 Uiso 1 calc R
C74 C 0.1940(3) 0.1242(2) 0.5581(3) 0.0341(14) Uani 1 d .
H74 H 0.2159(3) 0.0922(2) 0.5535(3) 0.041 Uiso 1 calc R
C75 C 0.1246(3) 0.1335(2) 0.5672(3) 0.0322(14) Uani 1 d .
N81 N 0.0085(2) 0.1297(2) 0.5849(2) 0.0334(11) Uani 1 d .
C82 C 0.0649(3) 0.1016(2) 0.5749(3) 0.0324(14) Uani 1 d .
C83 C 0.0613(3) 0.0491(2) 0.5767(3) 0.041(2) Uani 1 d .
H83 H 0.1008(3) 0.0290(2) 0.5699(3) 0.050 Uiso 1 calc R
C84 C -0.0010(4) 0.0265(2) 0.5888(4) 0.050(2) Uani 1 d .
H84 H -0.0045(4) -0.0095(2) 0.5889(4) 0.060 Uiso 1 calc R
C85 C -0.0579(3) 0.0555(2) 0.6007(4) 0.049(2) Uani 1 d .
H85 H -0.1003(3) 0.0399(2) 0.6101(4) 0.059 Uiso 1 calc R
C86 C -0.0522(3) 0.1085(2) 0.5986(3) 0.0375(15) Uani 1 d .
N91 N -0.0827(2) 0.1949(2) 0.6125(2) 0.0331(11) Uani 1 d .
C92 C -0.1054(3) 0.1463(2) 0.6117(3) 0.0372(15) Uani 1 d .
C93 C -0.1735(3) 0.1351(3) 0.6251(4) 0.052(2) Uani 1 d .
H93 H -0.1892(3) 0.1009(3) 0.6235(4) 0.062 Uiso 1 calc R
C94 C -0.2178(3) 0.1739(3) 0.6406(4) 0.053(2) Uani 1 d .
H94 H -0.2642(3) 0.1668(3) 0.6498(4) 0.064 Uiso 1 calc R
C95 C -0.1939(3) 0.2228(3) 0.6425(3) 0.050(2) Uani 1 d .
H95 H -0.2234(3) 0.2500(3) 0.6537(3) 0.060 Uiso 1 calc R
C96 C -0.1263(3) 0.2324(2) 0.6280(3) 0.040(2) Uani 1 d .
H96 H -0.1103(3) 0.2665(2) 0.6289(3) 0.048 Uiso 1 calc R
N101 N 0.1268(2) 0.1876(2) 0.7324(2) 0.0329(12) Uani 1 d .
N102 N 0.0625(2) 0.2054(2) 0.7393(2) 0.0337(12) Uani 1 d .
C103 C 0.0213(3) 0.1650(2) 0.7500(3) 0.039(2) Uani 1 d .
H103 H -0.0265(3) 0.1670(2) 0.7571(3) 0.047 Uiso 1 calc R
C104 C 0.0583(3) 0.1209(2) 0.7490(3) 0.042(2) Uani 1 d .
H104 H 0.0422(3) 0.0871(2) 0.7547(3) 0.050 Uiso 1 calc R
C105 C 0.1250(3) 0.1367(2) 0.7378(3) 0.0365(15) Uani 1 d .
N111 N 0.2420(2) 0.1451(2) 0.7203(2) 0.0342(12) Uani 1 d .
C112 C 0.1907(3) 0.1111(2) 0.7281(3) 0.0386(15) Uani 1 d .
C113 C 0.2043(3) 0.0594(2) 0.7234(3) 0.046(2) Uani 1 d .
H113 H 0.1691(3) 0.0351(2) 0.7290(3) 0.055 Uiso 1 calc R
C114 C 0.2701(3) 0.0441(2) 0.7104(3) 0.046(2) Uani 1 d .
H114 H 0.2802(3) 0.0088(2) 0.7080(3) 0.055 Uiso 1 calc R
C115 C 0.3218(3) 0.0793(2) 0.7007(3) 0.045(2) Uani 1 d .
H115 H 0.3669(3) 0.0687(2) 0.6909(3) 0.054 Uiso 1 calc R
C116 C 0.3054(3) 0.1305(2) 0.7057(3) 0.0349(14) Uani 1 d .
N121 N 0.3201(2) 0.2198(2) 0.6917(2) 0.0355(12) Uani 1 d .
C122 C 0.3517(3) 0.1739(2) 0.6916(3) 0.0370(15) Uani 1 d .
C123 C 0.4203(3) 0.1698(3) 0.6785(3) 0.047(2) Uani 1 d .
H123 H 0.4425(3) 0.1377(3) 0.6802(3) 0.057 Uiso 1 calc R
C124 C 0.4561(3) 0.2131(3) 0.6628(4) 0.053(2) Uani 1 d .
H124 H 0.5034(3) 0.2109(3) 0.6535(4) 0.063 Uiso 1 calc R
C125 C 0.4240(3) 0.2591(3) 0.6606(3) 0.044(2) Uani 1 d .
H125 H 0.4482(3) 0.2891(3) 0.6492(3) 0.052 Uiso 1 calc R
C126 C 0.3557(3) 0.2610(2) 0.6752(3) 0.0379(15) Uani 1 d .
H126 H 0.3330(3) 0.2929(2) 0.6735(3) 0.045 Uiso 1 calc R
O1 O -0.0629(2) 0.2646(2) 0.7783(2) 0.0432(11) Uani 1 d .
N1 N -0.1608(2) 0.2832(2) 0.8314(3) 0.0427(13) Uani 1 d .
C1 C -0.0995(3) 0.2938(3) 0.8082(3) 0.042(2) Uani 1 d .
H1 H -0.0826(3) 0.3273(3) 0.8155(3) 0.050 Uiso 1 calc R
C10 C -0.2016(4) 0.3210(3) 0.8668(5) 0.084(3) Uani 1 d .
H10A H -0.2071(26) 0.3101(12) 0.9132(9) 0.126 Uiso 1 calc R
H10B H -0.2467(12) 0.3241(17) 0.8448(18) 0.126 Uiso 1 calc R
H10C H -0.1783(16) 0.3540(6) 0.8662(27) 0.126 Uiso 1 calc R
C11 C -0.1913(3) 0.2336(2) 0.8228(4) 0.051(2) Uani 1 d .
H11A H -0.2311(14) 0.2361(4) 0.7923(17) 0.077 Uiso 1 calc R
H11B H -0.2057(21) 0.2207(7) 0.8661(5) 0.077 Uiso 1 calc R
H11C H -0.1577(8) 0.2102(5) 0.8040(21) 0.077 Uiso 1 calc R
O2 O 0.2920(2) 0.2750(2) 0.5222(2) 0.0413(10) Uani 1 d .
N2 N 0.3955(3) 0.3041(3) 0.4884(3) 0.059(2) Uani 1 d .
C2 C 0.3308(3) 0.3098(3) 0.5086(3) 0.052(2) Uani 1 d .
H2 H 0.3140(3) 0.3435(3) 0.5127(3) 0.062 Uiso 1 calc R
C20 C 0.4371(4) 0.3482(4) 0.4732(6) 0.115(4) Uani 1 d .
H20A H 0.4518(33) 0.3461(15) 0.4269(13) 0.173 Uiso 1 calc R
H20B H 0.4773(22) 0.3489(17) 0.5033(26) 0.173 Uiso 1 calc R
H20C H 0.4102(14) 0.3792(4) 0.4791(39) 0.173 Uiso 1 calc R
C21 C 0.4258(4) 0.2547(4) 0.4829(4) 0.077(3) Uani 1 d .
H21A H 0.4674(16) 0.2532(8) 0.5110(22) 0.116 Uiso 1 calc R
H21B H 0.4373(26) 0.2483(9) 0.4363(6) 0.116 Uiso 1 calc R
H21C H 0.3934(12) 0.2289(4) 0.4976(27) 0.116 Uiso 1 calc R
O3 O 0.2496(2) 0.2333(2) 0.8278(2) 0.0429(11) Uani 1 d .
N3 N 0.2854(2) 0.2118(2) 0.9325(3) 0.0436(14) Uani 1 d .
C3 C 0.2630(3) 0.2015(3) 0.8718(3) 0.0384(15) Uani 1 d .
H3 H 0.2565(3) 0.1667(3) 0.8607(3) 0.046 Uiso 1 calc R
C30 C 0.2963(4) 0.2644(3) 0.9537(4) 0.062(2) Uani 1 d .
H30A H 0.3445(6) 0.2693(6) 0.9666(24) 0.092 Uiso 1 calc R
H30B H 0.2677(19) 0.2718(6) 0.9919(16) 0.092 Uiso 1 calc R
H30C H 0.2841(24) 0.2874(3) 0.9168(9) 0.092 Uiso 1 calc R
C31 C 0.3021(4) 0.1722(3) 0.9810(4) 0.064(2) Uani 1 d .
H31A H 0.2758(19) 0.1776(11) 1.0214(10) 0.096 Uiso 1 calc R
H31B H 0.3510(6) 0.1733(12) 0.9924(19) 0.096 Uiso 1 calc R
H31C H 0.2905(23) 0.1389(3) 0.9619(10) 0.096 Uiso 1 calc R
O4 O -0.0175(2) 0.2156(2) 0.4762(2) 0.0381(10) Uani 1 d .
N4 N -0.0513(2) 0.1958(2) 0.3698(3) 0.0382(12) Uani 1 d .
C4 C -0.0301(3) 0.1842(2) 0.4319(3) 0.0359(14) Uani 1 d .
H4 H -0.0245(3) 0.1493(2) 0.4427(3) 0.043 Uiso 1 calc R
C40 C -0.0668(4) 0.1564(3) 0.3208(4) 0.066(2) Uani 1 d .
H40A H -0.0354(17) 0.1594(12) 0.2836(12) 0.099 Uiso 1 calc R
H40B H -0.1140(9) 0.1604(12) 0.3041(18) 0.099 Uiso 1 calc R
H40C H -0.0613(25) 0.1229(3) 0.3417(7) 0.099 Uiso 1 calc R
C41 C -0.0619(3) 0.2478(3) 0.3483(3) 0.049(2) Uani 1 d .
H41A H -0.1093(7) 0.2520(5) 0.3321(20) 0.074 Uiso 1 calc R
H41B H -0.0307(16) 0.2557(6) 0.3123(15) 0.074 Uiso 1 calc R
H41C H -0.0531(21) 0.2708(3) 0.3860(6) 0.074 Uiso 1 calc R
P1 P 0.06194(10) 0.57991(7) 0.62566(10) 0.0486(5) Uani 1 d .
F11 F 0.0135(2) 0.5348(2) 0.6014(3) 0.089(2) Uani 1 d .
F12 F 0.0143(2) 0.6202(2) 0.5889(2) 0.0854(15) Uani 1 d .
F13 F 0.1114(2) 0.62438(15) 0.6493(2) 0.0742(13) Uani 1 d .
F14 F 0.1111(2) 0.5389(2) 0.6610(3) 0.085(2) Uani 1 d .
F15 F 0.0217(3) 0.5854(2) 0.6915(3) 0.113(2) Uani 1 d .
F16 F 0.1044(3) 0.5737(2) 0.5592(3) 0.095(2) Uani 1 d .
P2 P 0.12654(8) 0.19679(7) 0.14948(9) 0.0404(4) Uani 1 d .
F21 F 0.0710(2) 0.1939(2) 0.2064(2) 0.0573(11) Uani 1 d .
F22 F 0.0660(2) 0.1971(2) 0.0937(2) 0.0587(11) Uani 1 d .
F23 F 0.1820(2) 0.2004(2) 0.0924(2) 0.0608(11) Uani 1 d .
F24 F 0.1864(2) 0.19712(15) 0.2051(2) 0.0540(10) Uani 1 d .
F25 F 0.1240(2) 0.25734(14) 0.1526(2) 0.0614(11) Uani 1 d .
F26 F 0.1301(2) 0.1363(2) 0.1466(2) 0.0702(12) Uani 1 d .
P3 P 0.1799(3) 0.92670(11) 0.1850(2) 0.1109(12) Uani 1 d .
F31 F 0.2339(5) 0.8790(6) 0.2158(5) 0.113(4) Uani 0.71(3) d P
F31' F 0.2325(9) 0.9180(17) 0.2144(20) 0.137(15) Uani 0.29(3) d P
F32 F 0.2586(16) 0.9547(8) 0.1727(8) 0.211(11) Uani 0.71(3) d P
F32' F 0.2081(23) 0.9808(15) 0.1746(24) 0.143(18) Uani 0.29(3) d P
F33 F 0.1476(15) 0.9728(7) 0.1589(9) 0.191(12) Uani 0.71(3) d P
F33' F 0.1009(24) 0.9475(18) 0.1446(21) 0.158(19) Uani 0.29(3) d P
F34 F 0.1871(18) 0.9471(5) 0.2588(6) 0.191(11) Uani 0.71(3) d P
F34' F 0.1335(21) 0.9527(16) 0.2441(18) 0.139(15) Uani 0.29(3) d P
F35 F 0.1267(3) 0.8868(2) 0.1962(4) 0.142(3) Uani 1 d .
F36 F 0.1970(4) 0.9041(3) 0.1146(3) 0.142(3) Uani 1 d .
P4 P 0.21438(10) 0.93341(7) 0.56786(11) 0.0526(5) Uani 1 d .
F41 F 0.2198(10) 0.9934(4) 0.5537(13) 0.088(7) Uani 0.49(3) d P
F41' F 0.1907(10) 0.9726(8) 0.5149(9) 0.095(8) Uani 0.51(3) d P
F42 F 0.1407(8) 0.9328(10) 0.5392(11) 0.146(10) Uani 0.49(3) d P
F42' F 0.1534(9) 0.8977(10) 0.5424(7) 0.103(8) Uani 0.51(3) d P
F43 F 0.2044(14) 0.8785(6) 0.5888(19) 0.148(13) Uani 0.49(3) d P
F43' F 0.2409(14) 0.8897(9) 0.6141(8) 0.117(10) Uani 0.51(3) d P
F44 F 0.2811(10) 0.9371(9) 0.6066(14) 0.125(10) Uani 0.49(3) d P
F44' F 0.2800(11) 0.9653(10) 0.5899(12) 0.121(10) Uani 0.51(3) d P
F45 F 0.1731(3) 0.9539(2) 0.6295(3) 0.098(2) Uani 1 d .
F46 F 0.2574(3) 0.9139(2) 0.5070(3) 0.110(2) Uani 1 d .
C131 C -0.1366(8) 0.4455(6) 0.7203(10) 0.149(7) Uani 1 d .
H131 H -0.1284(8) 0.4808(6) 0.7142(10) 0.178 Uiso 1 calc R
O131 O -0.1246(4) 0.4289(4) 0.7785(5) 0.141(4) Uani 1 d .
N131 N -0.1579(5) 0.4219(3) 0.6695(5) 0.094(3) Uani 1 d .
C132 C -0.1703(6) 0.3709(4) 0.6705(6) 0.122(4) Uani 1 d .
H13A H -0.1388(29) 0.3535(5) 0.6409(33) 0.183 Uiso 1 calc R
H13B H -0.2175(14) 0.3644(5) 0.6553(41) 0.183 Uiso 1 calc R
H13C H -0.1636(42) 0.3580(7) 0.7162(10) 0.183 Uiso 1 calc R
C133 C -0.1672(16) 0.4463(7) 0.6096(9) 0.419(24) Uani 1 d .
H13D H -0.1897(197) 0.4232(51) 0.5774(60) 0.629 Uiso 1 calc R
H13E H -0.1228(20) 0.4567(141) 0.5927(102) 0.629 Uiso 1 calc R
H13F H -0.1959(172) 0.4764(87) 0.6157(41) 0.629 Uiso 1 calc R
N141 N 0.1573(5) 0.0526(3) 0.9614(4) 0.098(3) Uani 1 d .
O141 O 0.1347(5) 0.1318(3) 0.9252(5) 0.150(4) Uani 1 d .
C141 C 0.1323(6) 0.0999(6) 0.9693(6) 0.117(4) Uani 1 d .
H141 H 0.1121(6) 0.1087(6) 1.0104(6) 0.140 Uiso 1 calc R
C142 C 0.1558(9) 0.0128(6) 1.0103(8) 0.233(9) Uani 1 d .
H14A H 0.1701(84) -0.0192(14) 0.9899(24) 0.350 Uiso 1 calc R
H14B H 0.1093(21) 0.0092(44) 1.0266(63) 0.350 Uiso 1 calc R
H14C H 0.1871(66) 0.0212(31) 1.0476(40) 0.350 Uiso 1 calc R
C143 C 0.1899(8) 0.0427(5) 0.9002(7) 0.164(6) Uani 1 d .
H14D H 0.1647(33) 0.0161(30) 0.8757(26) 0.246 Uiso 1 calc R
H14E H 0.2369(19) 0.0313(40) 0.9094(7) 0.246 Uiso 1 calc R
H14F H 0.1905(51) 0.0738(12) 0.8733(24) 0.246 Uiso 1 calc R
N151 N 0.0834(3) 0.4221(3) 0.1522(5) 0.091(3) Uani 1 d .
O151 O -0.0258(3) 0.4512(2) 0.1335(3) 0.080(2) Uani 1 d .
C151 C 0.0311(6) 0.4520(4) 0.1640(7) 0.113(4) Uani 1 d .
H151 H 0.0369(6) 0.4764(4) 0.1987(7) 0.136 Uiso 1 calc R
C152 C 0.0796(6) 0.3870(4) 0.0978(5) 0.108(4) Uani 1 d .
H15A H 0.0858(37) 0.3523(4) 0.1148(7) 0.162 Uiso 1 calc R
H15B H 0.1157(24) 0.3948(18) 0.0663(19) 0.162 Uiso 1 calc R
H15C H 0.0349(15) 0.3899(20) 0.0751(22) 0.162 Uiso 1 calc R
C153 C 0.1434(7) 0.4214(5) 0.1926(7) 0.155(6) Uani 1 d .
H15D H 0.1826(10) 0.4307(39) 0.1657(15) 0.232 Uiso 1 calc R
H15E H 0.1503(30) 0.3872(12) 0.2110(43) 0.232 Uiso 1 calc R
H15F H 0.1389(23) 0.4458(30) 0.2293(32) 0.232 Uiso 1 calc R
N161 N 0.0529(5) 0.9403(4) 0.8168(6) 0.112(3) Uani 1 d .
C161 C 0.1140(7) 0.9192(7) 0.8193(9) 0.163(7) Uani 1 d .
H161 H 0.1466(7) 0.9233(7) 0.7854(9) 0.196 Uiso 1 calc R
O161 O 0.1255(6) 0.8916(5) 0.8742(5) 0.185(5) Uani 1 d .
C162 C 0.0069(9) 0.9498(10) 0.8646(9) 0.319(16) Uani 1 d .
H16A H -0.0392(15) 0.9503(105) 0.8444(25) 0.478 Uiso 1 calc R
H16B H 0.0169(85) 0.9828(47) 0.8853(94) 0.478 Uiso 1 calc R
H16C H 0.0097(98) 0.9231(56) 0.8986(72) 0.478 Uiso 1 calc R
C163 C 0.0328(8) 0.9665(5) 0.7539(9) 0.197(8) Uani 1 d .
H16D H 0.0080(63) 0.9978(28) 0.7643(10) 0.296 Uiso 1 calc R
H16E H 0.0032(60) 0.9442(21) 0.7267(33) 0.296 Uiso 1 calc R
H16F H 0.0738(10) 0.9750(48) 0.7291(34) 0.296 Uiso 1 calc R
N171 N 0.1731(3) 0.0645(2) 0.3537(4) 0.061(2) Uani 1 d .
O171 O 0.0766(3) 0.1011(3) 0.3922(4) 0.106(2) Uani 1 d .
C171 C 0.1288(6) 0.0761(4) 0.3999(5) 0.083(3) Uani 1 d .
H171 H 0.1386(6) 0.0638(4) 0.4437(5) 0.100 Uiso 1 calc R
C172 C 0.2315(5) 0.0330(4) 0.3693(5) 0.096(3) Uani 1 d .
H17A H 0.2735(5) 0.0522(9) 0.3617(34) 0.144 Uiso 1 calc R
H17B H 0.2303(19) 0.0028(14) 0.3405(24) 0.144 Uiso 1 calc R
H17C H 0.2303(19) 0.0225(21) 0.4161(10) 0.144 Uiso 1 calc R
C173 C 0.1654(5) 0.0805(4) 0.2854(5) 0.095(3) Uani 1 d .
H17D H 0.1619(33) 0.0505(4) 0.2564(5) 0.143 Uiso 1 calc R
H17E H 0.2052(16) 0.1007(21) 0.2731(11) 0.143 Uiso 1 calc R
H17F H 0.1239(18) 0.1011(20) 0.2800(8) 0.143 Uiso 1 calc R
N181 N 0.0970(4) 0.5621(3) 0.0200(4) 0.090(2) Uani 1 d .
C181 C 0.0572(5) 0.5768(4) 0.0719(5) 0.087(3) Uani 1 d .
H181 H 0.0365(5) 0.5538(4) 0.1018(5) 0.104 Uiso 1 calc R
O181 O 0.0511(9) 0.6246(7) 0.0753(12) 0.378(12) Uani 1 d .
C182 C 0.1050(7) 0.5064(5) 0.0092(8) 0.170(6) Uani 1 d .
H18A H 0.1281(56) 0.5005(5) -0.0329(30) 0.254 Uiso 1 calc R
H18B H 0.0599(8) 0.4903(8) 0.0074(63) 0.254 Uiso 1 calc R
H18C H 0.1324(54) 0.4918(9) 0.0461(32) 0.254 Uiso 1 calc R
C183 C 0.1261(5) 0.6046(8) -0.0249(5) 0.252(12) Uani 1 d .
H18D H 0.0883(7) 0.6222(50) -0.0482(76) 0.378 Uiso 1 calc R
H18E H 0.1564(79) 0.5895(12) -0.0576(64) 0.378 Uiso 1 calc R
H18F H 0.1518(86) 0.6290(42) 0.0029(12) 0.378 Uiso 1 calc R

loop_
_atom_type_symbol
_atom_type_description
_atom_type_scat_dispersion_real
_atom_type_scat_dispersion_imag
_atom_type_scat_source
C C 0.0033 0.0016 'International Tables Vol C Tables 4.2.6.8 and 6.1.1.4'
H H 0.0000 0.0000 'International Tables Vol C Tables 4.2.6.8 and 6.1.1.4'
N N 0.0061 0.0033 'International Tables Vol C Tables 4.2.6.8 and 6.1.1.4'
O O 0.0106 0.0060 'International Tables Vol C Tables 4.2.6.8 and 6.1.1.4'
F F 0.0171 0.0103 'International Tables Vol C Tables 4.2.6.8 and 6.1.1.4'
P P 0.1023 0.0942 'International Tables Vol C Tables 4.2.6.8 and 6.1.1.4'
Cu Cu 0.3201 1.2651 'International Tables Vol C Tables 4.2.6.8 and 6.1.1.4'

loop_
_geom_angle_atom_site_label_1
_geom_angle_atom_site_label_2
_geom_angle_atom_site_label_3
_geom_angle
N102 Cu1 N21 168.4(2)
N102 Cu1 N11 102.5(2)
N21 Cu1 N11 79.7(2)
N102 Cu1 N31 96.0(2)
N21 Cu1 N31 79.7(2)
N11 Cu1 N31 157.6(2)
N102 Cu1 O1 92.1(2)
N21 Cu1 O1 98.8(2)
N11 Cu1 O1 99.1(2)
N31 Cu1 O1 92.7(2)
N72 Cu2 N51 171.6(2)
N72 Cu2 N41 103.8(2)
N51 Cu2 N41 79.4(2)
N72 Cu2 N61 95.6(2)
N51 Cu2 N61 79.7(2)
N41 Cu2 N61 156.8(2)
N72 Cu2 O2 91.1(2)
N51 Cu2 O2 96.1(2)
N41 Cu2 O2 100.2(2)
N61 Cu2 O2 92.0(2)
N42 Cu3 N111 170.2(2)
N42 Cu3 N101 105.2(2)
N111 Cu3 N101 79.4(2)
N42 Cu3 N121 94.3(2)
N111 Cu3 N121 79.4(2)
N101 Cu3 N121 156.4(2)
N42 Cu3 O3 89.6(2)
N111 Cu3 O3 98.1(2)
N101 Cu3 O3 100.5(2)
N121 Cu3 O3 92.8(2)
N12 Cu4 N81 171.9(2)
N12 Cu4 N71 103.6(2)
N81 Cu4 N71 79.4(2)
N12 Cu4 N91 96.5(2)
N81 Cu4 N91 79.0(2)
N71 Cu4 N91 156.1(2)
N12 Cu4 O4 88.7(2)
N81 Cu4 O4 98.3(2)
N71 Cu4 O4 100.4(2)
N91 Cu4 O4 92.8(2)
N12 N11 C15 107.7(5)
N12 N11 Cu1 137.8(4)
C15 N11 Cu1 114.5(4)
C13 N12 N11 108.1(4)
C13 N12 Cu4 129.6(4)
N11 N12 Cu4 122.0(4)
N12 C13 C14 109.3(5)
C15 C14 C13 105.8(5)
N11 C15 C14 109.1(5)
N11 C15 C22 115.1(5)
C14 C15 C22 135.5(5)
C26 N21 C22 122.7(5)
C26 N21 Cu1 118.3(4)
C22 N21 Cu1 118.6(4)
N21 C22 C23 120.5(6)
N21 C22 C15 111.8(5)
C23 C22 C15 127.6(6)
C22 C23 C24 117.8(6)
C23 C24 C25 121.1(7)
C26 C25 C24 118.4(7)
N21 C26 C25 119.4(6)
N21 C26 C32 113.1(6)
C25 C26 C32 127.5(6)
C36 N31 C32 119.5(6)
C36 N31 Cu1 126.5(5)
C32 N31 Cu1 114.0(4)
N31 C32 C33 120.9(7)
N31 C32 C26 114.8(6)
C33 C32 C26 124.2(7)
C32 C33 C34 117.9(7)
C35 C34 C33 120.4(7)
C34 C35 C36 118.1(7)
N31 C36 C35 123.1(7)
C45 N41 N42 107.6(5)
C45 N41 Cu2 115.2(4)
N42 N41 Cu2 137.0(4)
C43 N42 N41 107.1(5)
C43 N42 Cu3 130.4(4)
N41 N42 Cu3 121.1(4)
N42 C43 C44 111.4(6)
C43 C44 C45 103.4(5)
N41 C45 C44 110.4(6)
N41 C45 C52 114.3(5)
C44 C45 C52 135.2(6)
C52 N51 C56 121.8(5)
C52 N51 Cu2 119.0(4)
C56 N51 Cu2 118.8(4)
N51 C52 C53 120.7(6)
N51 C52 C45 111.6(5)
C53 C52 C45 127.5(6)
C54 C53 C52 117.7(6)
C55 C54 C53 121.2(6)
C54 C55 C56 119.2(7)
N51 C56 C55 119.5(6)
N51 C56 C62 112.4(5)
C55 C56 C62 128.0(6)
C66 N61 C62 119.1(5)
C66 N61 Cu2 126.6(4)
C62 N61 Cu2 114.2(4)
N61 C62 C63 121.1(6)
N61 C62 C56 114.6(5)
C63 C62 C56 124.3(6)
C64 C63 C62 119.2(7)
C65 C64 C63 120.0(6)
C64 C65 C66 118.5(6)
N61 C66 C65 122.0(6)
C75 N71 N72 108.0(4)
C75 N71 Cu4 114.0(4)
N72 N71 Cu4 138.0(4)
C73 N72 N71 108.1(4)
C73 N72 Cu2 129.5(4)
N71 N72 Cu2 121.3(3)
N72 C73 C74 109.9(5)
C73 C74 C75 104.6(5)
N71 C75 C74 109.4(5)
N71 C75 C82 116.1(5)
C74 C75 C82 134.5(5)
C82 N81 C86 122.2(5)
C82 N81 Cu4 119.1(4)
C86 N81 Cu4 118.7(4)
N81 C82 C83 120.1(5)
N81 C82 C75 111.3(5)
C83 C82 C75 128.5(6)
C84 C83 C82 118.7(6)
C85 C84 C83 120.8(6)
C84 C85 C86 118.9(6)
N81 C86 C85 119.3(6)
N81 C86 C92 112.9(5)
C85 C86 C92 127.8(6)
C96 N91 C92 119.0(5)
C96 N91 Cu4 126.1(4)
C92 N91 Cu4 114.7(4)
N91 C92 C93 120.8(6)
N91 C92 C86 114.1(5)
C93 C92 C86 125.1(6)
C94 C93 C92 119.7(6)
C95 C94 C93 119.0(6)
C94 C95 C96 119.6(6)
N91 C96 C95 122.0(6)
C105 N101 N102 108.1(5)
C105 N101 Cu3 115.2(4)
N102 N101 Cu3 136.6(4)
N101 N102 C103 107.6(5)
N101 N102 Cu1 120.8(4)
C103 N102 Cu1 130.5(4)
N102 C103 C104 110.3(5)
C103 C104 C105 104.3(5)
N101 C105 C104 109.7(5)
N101 C105 C112 115.0(5)
C104 C105 C112 135.3(6)
C116 N111 C112 121.9(5)
C116 N111 Cu3 119.0(4)
C112 N111 Cu3 118.7(4)
N111 C112 C113 119.6(6)
N111 C112 C105 111.4(5)
C113 C112 C105 128.9(6)
C114 C113 C112 118.7(6)
C113 C114 C115 121.2(6)
C114 C115 C116 117.8(6)
N111 C116 C115 120.7(6)
N111 C116 C122 113.1(5)
C115 C116 C122 126.0(6)
C126 N121 C122 118.7(5)
C126 N121 Cu3 126.9(4)
C122 N121 Cu3 114.4(4)
N121 C122 C123 121.2(6)
N121 C122 C116 113.7(5)
C123 C122 C116 125.1(6)
C122 C123 C124 118.8(6)
C125 C124 C123 120.3(6)
C124 C125 C126 118.3(6)
N121 C126 C125 122.6(6)
C1 O1 Cu1 126.9(4)
C1 N1 C11 121.5(6)
C1 N1 C10 122.3(6)
C11 N1 C10 116.2(5)
O1 C1 N1 125.9(6)
C2 O2 Cu2 127.1(4)
C2 N2 C21 121.2(7)
C2 N2 C20 120.6(7)
C21 N2 C20 118.1(6)
O2 C2 N2 125.2(7)
C3 O3 Cu3 126.8(4)
C3 N3 C31 122.2(6)
C3 N3 C30 120.7(6)
C31 N3 C30 117.1(6)
O3 C3 N3 125.4(6)
C4 O4 Cu4 130.0(4)
C4 N4 C41 122.1(5)
C4 N4 C40 121.4(6)
C41 N4 C40 116.5(5)
O4 C4 N4 124.7(6)
F15 P1 F12 91.5(3)
F15 P1 F13 89.8(3)
F12 P1 F13 89.6(3)
F15 P1 F11 91.0(3)
F12 P1 F11 91.0(3)
F13 P1 F11 178.9(3)
F15 P1 F16 178.8(3)
F12 P1 F16 89.6(3)
F13 P1 F16 89.9(3)
F11 P1 F16 89.3(3)
F15 P1 F14 89.9(3)
F12 P1 F14 178.5(3)
F13 P1 F14 90.5(2)
F11 P1 F14 88.8(2)
F16 P1 F14 89.0(3)
F26 P2 F25 179.2(2)
F26 P2 F21 90.6(2)
F25 P2 F21 89.9(2)
F26 P2 F24 89.9(2)
F25 P2 F24 89.4(2)
F21 P2 F24 90.2(2)
F26 P2 F23 90.1(2)
F25 P2 F23 89.5(2)
F21 P2 F23 179.4(3)
F24 P2 F23 90.0(2)
F26 P2 F22 90.7(2)
F25 P2 F22 90.0(2)
F21 P2 F22 89.6(2)
F24 P2 F22 179.4(2)
F23 P2 F22 90.2(2)
F31' P3 F33 134.1(20)
F31' P3 F35 112.6(21)
F33 P3 F35 109.8(14)
F31' P3 F34 63.0(16)
F33 P3 F34 94.6(10)
F35 P3 F34 98.2(9)
F31' P3 F36 99.7(20)
F33 P3 F36 95.5(8)
F35 P3 F36 92.0(4)
F34 P3 F36 162.3(14)
F31' P3 F32' 86.3(25)
F33 P3 F32' 48.6(16)
F35 P3 F32' 156.7(19)
F34 P3 F32' 77.8(19)
F36 P3 F32' 98.3(16)
F31' P3 F34' 101.9(21)
F33 P3 F34' 70.9(18)
F35 P3 F34' 77.6(15)
F34 P3 F34' 39.4(12)
F36 P3 F34' 158.2(17)
F32' P3 F34' 85.4(21)
F31' P3 F32 52.7(19)
F33 P3 F32 88.5(10)
F35 P3 F32 160.7(11)
F34 P3 F32 86.0(11)
F36 P3 F32 79.9(8)
F32' P3 F32 42.7(13)
F34' P3 F32 115.5(15)
F31' P3 F31 35.0(20)
F33 P3 F31 168.2(13)
F35 P3 F31 82.0(5)
F34 P3 F31 82.7(9)
F36 P3 F31 84.5(5)
F32' P3 F31 119.7(20)
F34' P3 F31 112.4(17)
F32 P3 F31 79.8(9)
F31' P3 F33' 173.1(22)
F33 P3 F33' 39.8(14)
F35 P3 F33' 71.9(19)
F34 P3 F33' 111.8(18)
F36 P3 F33' 85.1(14)
F32' P3 F33' 88.0(21)
F34' P3 F33' 73.6(22)
F32 P3 F33' 124.1(17)
F31 P3 F33' 151.4(16)
F44 P4 F43 92.0(12)
F44 P4 F42 170.3(14)
F43 P4 F42 88.2(11)
F44 P4 F41' 123.6(11)
F43 P4 F41' 142.0(13)
F42 P4 F41' 59.2(9)
F44 P4 F43' 57.9(10)
F43 P4 F43' 34.5(10)
F42 P4 F43' 120.7(11)
F41' P4 F43' 173.0(10)
F44 P4 F46 87.0(10)
F43 P4 F46 88.7(11)
F42 P4 F46 102.7(9)
F41' P4 F46 81.0(6)
F43' P4 F46 92.5(8)
F44 P4 F45 91.6(10)
F43 P4 F45 92.1(11)
F42 P4 F45 78.7(9)
F41' P4 F45 99.1(6)
F43' P4 F45 87.5(8)
F46 P4 F45 178.4(3)
F44 P4 F44' 30.4(10)
F43 P4 F44' 122.3(13)
F42 P4 F44' 148.6(10)
F41' P4 F44' 93.7(10)
F43' P4 F44' 88.2(11)
F46 P4 F44' 86.8(7)
F45 P4 F44' 91.6(7)
F44 P4 F42' 146.7(11)
F43 P4 F42' 55.0(10)
F42 P4 F42' 35.6(7)
F41' P4 F42' 88.0(10)
F43' P4 F42' 89.5(10)
F46 P4 F42' 88.3(7)
F45 P4 F42' 93.3(7)
F44' P4 F42' 174.4(9)
F44 P4 F41 88.2(9)
F43 P4 F41 173.0(12)
F42 P4 F41 90.5(9)
F41' P4 F41 40.7(6)
F43' P4 F41 143.9(11)
F46 P4 F41 98.3(7)
F45 P4 F41 80.9(7)
F44' P4 F41 58.3(9)
F42' P4 F41 125.1(10)
N131 C131 O131 128.8(17)
C131 N131 C132 122.1(12)
C131 N131 C133 120.8(16)
C132 N131 C133 117.1(15)
C141 N141 C143 116.3(10)
C141 N141 C142 125.5(12)
C143 N141 C142 118.2(11)
O141 C141 N141 121.9(12)
C151 N151 C153 123.0(10)
C151 N151 C152 119.8(10)
C153 N151 C152 117.2(8)
O151 C151 N151 125.8(11)
C161 N161 C162 132.0(16)
C161 N161 C163 116.8(14)
C162 N161 C163 110.3(13)
N161 C161 O161 113.3(16)
C171 N171 C173 123.0(8)
C171 N171 C172 120.9(8)
C173 N171 C172 116.0(8)
O171 C171 N171 126.7(10)
C181 N181 C182 116.8(10)
C181 N181 C183 117.4(10)
C182 N181 C183 125.7(11)
O181 C181 N181 112.1(13)

loop_
_geom_bond_atom_site_label_1
_geom_bond_atom_site_label_2
_geom_bond_distance
Cu1 N102 1.948(5)
Cu1 N21 1.956(5)
Cu1 N11 2.002(5)
Cu1 N31 2.049(5)
Cu1 O1 2.243(4)
Cu2 N72 1.952(4)
Cu2 N51 1.953(5)
Cu2 N41 2.012(5)
Cu2 N61 2.049(5)
Cu2 O2 2.270(4)
Cu3 N42 1.952(5)
Cu3 N111 1.955(5)
Cu3 N101 2.009(5)
Cu3 N121 2.056(5)
Cu3 O3 2.230(4)
Cu4 N12 1.949(5)
Cu4 N81 1.961(5)
Cu4 N71 2.011(4)
Cu4 N91 2.041(4)
Cu4 O4 2.226(4)
N11 N12 1.365(6)
N11 C15 1.365(7)
N12 C13 1.353(7)
C13 C14 1.381(8)
C14 C15 1.375(8)
C15 C22 1.453(8)
N21 C26 1.338(8)
N21 C22 1.354(7)
C22 C23 1.379(8)
C23 C24 1.387(9)
C24 C25 1.401(10)
C25 C26 1.390(9)
C26 C32 1.479(9)
N31 C36 1.325(8)
N31 C32 1.341(8)
C32 C33 1.380(9)
C33 C34 1.405(10)
C34 C35 1.346(11)
C35 C36 1.368(9)
N41 C45 1.345(7)
N41 N42 1.361(6)
N42 C43 1.345(7)
C43 C44 1.368(8)
C44 C45 1.389(8)
C45 C52 1.480(8)
N51 C52 1.345(7)
N51 C56 1.353(8)
C52 C53 1.385(8)
C53 C54 1.384(9)
C54 C55 1.375(9)
C55 C56 1.380(8)
C56 C62 1.486(9)
N61 C66 1.338(7)
N61 C62 1.350(7)
C62 C63 1.395(9)
C63 C64 1.373(9)
C64 C65 1.367(9)
C65 C66 1.399(9)
N71 C75 1.361(7)
N71 N72 1.363(6)
N72 C73 1.354(7)
C73 C74 1.389(8)
C74 C75 1.397(8)
C75 C82 1.450(8)
N81 C82 1.346(7)
N81 C86 1.348(7)
C82 C83 1.383(8)
C83 C84 1.382(9)
C84 C85 1.376(9)
C85 C86 1.398(8)
C86 C92 1.469(8)
N91 C96 1.347(7)
N91 C92 1.355(7)
C92 C93 1.397(8)
C93 C94 1.379(9)
C94 C95 1.371(9)
C95 C96 1.383(8)
N101 C105 1.344(7)
N101 N102 1.353(6)
N102 C103 1.356(7)
C103 C104 1.368(8)
C104 C105 1.395(8)
C105 C112 1.469(8)
N111 C116 1.339(7)
N111 C112 1.356(7)
C112 C113 1.391(8)
C113 C114 1.380(9)
C114 C115 1.388(9)
C115 C116 1.390(8)
C116 C122 1.490(8)
N121 C126 1.335(7)
N121 C122 1.357(7)
C122 C123 1.378(8)
C123 C124 1.378(9)
C124 C125 1.363(9)
C125 C126 1.377(8)
O1 C1 1.219(7)
N1 C1 1.328(7)
N1 C11 1.444(8)
N1 C10 1.470(8)
O2 C2 1.225(8)
N2 C2 1.346(8)
N2 C21 1.434(10)
N2 C20 1.454(10)
O3 C3 1.240(7)
N3 C3 1.309(8)
N3 C31 1.458(8)
N3 C30 1.461(8)
O4 C4 1.234(7)
N4 C4 1.336(7)
N4 C41 1.448(8)
N4 C40 1.453(8)
P1 F15 1.560(5)
P1 F12 1.581(4)
P1 F13 1.584(4)
P1 F11 1.588(5)
P1 F16 1.596(5)
P1 F14 1.598(4)
P2 F26 1.593(4)
P2 F25 1.595(4)
P2 F21 1.596(4)
P2 F24 1.597(4)
P2 F23 1.599(4)
P2 F22 1.607(4)
P3 F31' 1.20(3)
P3 F33 1.458(15)
P3 F35 1.499(7)
P3 F34 1.576(14)
P3 F36 1.574(7)
P3 F32' 1.54(4)
P3 F34' 1.66(3)
P3 F32 1.73(2)
P3 F31 1.74(2)
P3 F33' 1.81(4)
P4 F44 1.50(2)
P4 F43 1.52(2)
P4 F42 1.539(14)
P4 F41' 1.542(10)
P4 F43' 1.556(15)
P4 F46 1.583(6)
P4 F45 1.587(5)
P4 F44' 1.59(2)
P4 F42' 1.593(13)
P4 F41 1.607(10)
C131 N131 1.26(2)
C131 O131 1.26(2)
N131 C132 1.364(11)
N131 C133 1.37(2)
N141 C141 1.349(14)
N141 C143 1.421(13)
N141 C142 1.434(13)
O141 C141 1.220(13)
N151 C151 1.318(11)
N151 C153 1.409(13)
N151 C152 1.429(11)
O151 C151 1.257(12)
N161 C161 1.317(15)
N161 C162 1.35(2)
N161 C163 1.48(2)
C161 O161 1.33(2)
N171 C171 1.321(11)
N171 C173 1.437(10)
N171 C172 1.438(10)
O171 C171 1.221(10)
N181 C181 1.371(11)
N181 C182 1.491(13)
N181 C183 1.55(2)
C181 O181 1.27(2)
